data_7058008
loop_
_publ_author_name
'Packiaraj, S.'
'Kanchana, P.'
'Pushpaveni, A.'
'Puschmann, H.'
'Govindarajan, S.'

_publ_section_title
;
 Different coordination geometries of lighter lanthanates driven by the
 symmetry of guanidines as charge compensators
;
_journal_issue 2
_journal_name_full 'New Journal of Chemistry'
_journal_page_first 979
_journal_paper_doi 10.1039/C8NJ03600D
_journal_volume 43
_journal_year 2019
_chemical_formula_moiety 'C12 H12 La O15, 3(C H7 N4), H2 O'
_chemical_formula_sum 'C15 H35 La N12 O16'
_chemical_formula_weight 778.42
_space_group_crystal_system triclinic
_space_group_IT_number 2
_space_group_name_Hall '-P 1'
_space_group_name_H-M_alt 'P -1'
_symmetry_space_group_name_Hall '-P 1'
_symmetry_space_group_name_H-M 'P -1'
_audit_creation_date 2012-02-17
_audit_creation_method
;
Olex2 1.2-alpha
(compiled 2012.02.15 svn.r2219, GUI svn.r4090)
;
_audit_update_record
;
2012-07-11 deposited with the CCDC.
2018-12-04 downloaded from the CCDC.
;
_cell_angle_alpha 88.9784(15)
_cell_angle_beta 83.9828(14)
_cell_angle_gamma 89.6614(15)
_cell_formula_units_Z 2
_cell_length_a 10.53248(18)
_cell_length_b 11.0395(2)
_cell_length_c 12.7187(2)
_cell_measurement_reflns_used 41644
_cell_measurement_temperature 120
_cell_measurement_theta_max 29.2089
_cell_measurement_theta_min 2.6467
_cell_volume 1470.45(4)
_computing_cell_refinement
;
CrysAlisPro, Agilent Technologies,
Version 1.171.35.11 (release 16-05-2011 CrysAlis171 .NET)
(compiled May 16 2011,17:55:39)
;
_computing_data_collection
;
CrysAlisPro, Agilent Technologies,
Version 1.171.35.11 (release 16-05-2011 CrysAlis171 .NET)
(compiled May 16 2011,17:55:39)
;
_computing_data_reduction
;
CrysAlisPro, Agilent Technologies,
Version 1.171.35.11 (release 16-05-2011 CrysAlis171 .NET)
(compiled May 16 2011,17:55:39)
;
_computing_molecular_graphics
;
O. V. Dolomanov, L. J. Bourhis, R. J. Gildea, J. A. K. Howard and H. Puschmann,
OLEX2: a complete structure solution, refinement and analysis program.
J. Appl. Cryst. (2009). 42, 339-341.
;
_computing_publication_material
;
O. V. Dolomanov, L. J. Bourhis, R. J. Gildea, J. A. K. Howard and H. Puschmann,
OLEX2: a complete structure solution, refinement and analysis program.
J. Appl. Cryst. (2009). 42, 339-341.
;
_computing_structure_refinement
;
olex2.refine (L.J. Bourhis, O.V. Dolomanov, R.J. Gildea, J.A.K. Howard,
H. Puschmann, in preparation, 2011)
;
_computing_structure_solution
;
olex2.solve (L.J. Bourhis, O.V. Dolomanov, R.J. Gildea, J.A.K. Howard,
H. Puschmann, in preparation, 2011)
;
_diffrn_ambient_temperature 120.0
_diffrn_detector_area_resol_mean 16.1511
_diffrn_measured_fraction_theta_full 0.852646
_diffrn_measurement_details
;
#__ type_ start__ end____ width___ exp.time_
1 omega -88.00 12.00 1.0000 5.1100
omega____ theta____ kappa____ phi______ frames
- -17.9366 -77.0000 -90.0000 100

#__ type_ start__ end____ width___ exp.time_
2 omega -92.00 -15.00 1.0000 5.1100
omega____ theta____ kappa____ phi______ frames
- -17.9366 152.0000 148.0000 77

#__ type_ start__ end____ width___ exp.time_
3 omega -22.00 4.00 1.0000 5.1100
omega____ theta____ kappa____ phi______ frames
- -17.9366 -64.0000 140.0000 26

#__ type_ start__ end____ width___ exp.time_
4 omega -61.00 -1.00 1.0000 5.1100
omega____ theta____ kappa____ phi______ frames
- -17.9366 -77.0000 120.0000 60

#__ type_ start__ end____ width___ exp.time_
5 omega -77.00 6.00 1.0000 5.1100
omega____ theta____ kappa____ phi______ frames
- -17.9366 -38.0000 -30.0000 83

#__ type_ start__ end____ width___ exp.time_
6 omega -13.00 49.00 1.0000 5.1100
omega____ theta____ kappa____ phi______ frames
- -17.9366 64.0000 39.0000 62

#__ type_ start__ end____ width___ exp.time_
7 omega -82.00 46.00 1.0000 5.1100
omega____ theta____ kappa____ phi______ frames
- -17.9366 0.0000 30.0000 128

#__ type_ start__ end____ width___ exp.time_
8 omega -49.00 19.00 1.0000 5.1100
omega____ theta____ kappa____ phi______ frames
- 18.5616 -64.0000 140.0000 68

#__ type_ start__ end____ width___ exp.time_
9 omega 19.00 77.00 1.0000 5.1100
omega____ theta____ kappa____ phi______ frames
- 18.5616 -126.0000 158.0000 58

#__ type_ start__ end____ width___ exp.time_
10 omega 27.00 79.00 1.0000 5.1100
omega____ theta____ kappa____ phi______ frames
- 18.5616 -130.0000 16.0000 52

#__ type_ start__ end____ width___ exp.time_
11 omega -94.00 -32.00 1.0000 5.1100
omega____ theta____ kappa____ phi______ frames
- -17.9366 179.0000 0.0000 62

#__ type_ start__ end____ width___ exp.time_
12 omega -88.00 12.00 1.0000 5.1100
omega____ theta____ kappa____ phi______ frames
- -17.9366 -77.0000 30.0000 100

#__ type_ start__ end____ width___ exp.time_
13 omega -94.00 -32.00 1.0000 5.1100
omega____ theta____ kappa____ phi______ frames
- -17.9366 179.0000 -120.0000 62

#__ type_ start__ end____ width___ exp.time_
14 omega -49.00 41.00 1.0000 5.1100
omega____ theta____ kappa____ phi______ frames
- 18.5616 -64.0000 140.0000 90

#__ type_ start__ end____ width___ exp.time_
15 omega 19.00 77.00 1.0000 5.1100
omega____ theta____ kappa____ phi______ frames
- 18.5616 -126.0000 158.0000 58

#__ type_ start__ end____ width___ exp.time_
16 omega -52.00 49.00 1.0000 5.1100
omega____ theta____ kappa____ phi______ frames
- 18.5616 -77.0000 30.0000 101

#__ type_ start__ end____ width___ exp.time_
17 omega -52.00 49.00 1.0000 5.1100
omega____ theta____ kappa____ phi______ frames
- 18.5616 -77.0000 -60.0000 101

#__ type_ start__ end____ width___ exp.time_
18 omega -7.00 91.00 1.0000 5.1100
omega____ theta____ kappa____ phi______ frames
- 18.5616 38.0000 -180.0000 98

#__ type_ start__ end____ width___ exp.time_
19 omega -43.00 54.00 1.0000 5.1100
omega____ theta____ kappa____ phi______ frames
- -17.9366 38.0000 -150.0000 97

#__ type_ start__ end____ width___ exp.time_
20 omega -94.00 -32.00 1.0000 5.1100
omega____ theta____ kappa____ phi______ frames
- -17.9366 179.0000 150.0000 62

#__ type_ start__ end____ width___ exp.time_
21 omega -88.00 12.00 1.0000 5.1100
omega____ theta____ kappa____ phi______ frames
- -17.9366 -77.0000 -150.0000 100

#__ type_ start__ end____ width___ exp.time_
22 omega 22.00 79.00 1.0000 5.1100
omega____ theta____ kappa____ phi______ frames
- 18.5616 -130.0000 16.0000 57

#__ type_ start__ end____ width___ exp.time_
23 omega -7.00 91.00 1.0000 5.1100
omega____ theta____ kappa____ phi______ frames
- 18.5616 38.0000 -30.0000 98

#__ type_ start__ end____ width___ exp.time_
24 omega -54.00 92.00 1.0000 5.1100
omega____ theta____ kappa____ phi______ frames
- 18.5616 0.0000 -180.0000 146

#__ type_ start__ end____ width___ exp.time_
25 omega -54.00 92.00 1.0000 5.1100
omega____ theta____ kappa____ phi______ frames
- 18.5616 0.0000 -150.0000 146

#__ type_ start__ end____ width___ exp.time_
26 omega -7.00 91.00 1.0000 5.1100
omega____ theta____ kappa____ phi______ frames
- 18.5616 38.0000 90.0000 98

#__ type_ start__ end____ width___ exp.time_
27 omega -54.00 92.00 1.0000 5.1100
omega____ theta____ kappa____ phi______ frames
- 18.5616 0.0000 -90.0000 146

#__ type_ start__ end____ width___ exp.time_
28 omega -54.00 92.00 1.0000 5.1100
omega____ theta____ kappa____ phi______ frames
- 18.5616 0.0000 -60.0000 146

#__ type_ start__ end____ width___ exp.time_
29 omega -54.00 -21.00 1.0000 5.1100
omega____ theta____ kappa____ phi______ frames
- 18.5616 0.0000 -30.0000 33

#__ type_ start__ end____ width___ exp.time_
30 omega -54.00 92.00 1.0000 5.1100
omega____ theta____ kappa____ phi______ frames
- 18.5616 0.0000 -120.0000 146
;
_diffrn_measurement_device_type 'Xcalibur, Sapphire3, Gemini ultra'
_diffrn_measurement_method '\w scans'
_diffrn_orient_matrix_UB_11 -0.0340923000
_diffrn_orient_matrix_UB_12 0.0328116000
_diffrn_orient_matrix_UB_13 -0.0365169000
_diffrn_orient_matrix_UB_21 -0.0205421000
_diffrn_orient_matrix_UB_22 -0.0552658000
_diffrn_orient_matrix_UB_23 -0.0201255000
_diffrn_orient_matrix_UB_31 -0.0547947000
_diffrn_orient_matrix_UB_32 0.0006279000
_diffrn_orient_matrix_UB_33 0.0375281000
_diffrn_radiation_monochromator graphite
_diffrn_radiation_type 'Mo K\a'
_diffrn_radiation_wavelength 0.7107
_diffrn_reflns_av_R_equivalents 0.0816
_diffrn_reflns_av_unetI/netI 0.0369
_diffrn_reflns_limit_h_max 14
_diffrn_reflns_limit_h_min -14
_diffrn_reflns_limit_k_max 15
_diffrn_reflns_limit_k_min -15
_diffrn_reflns_limit_l_max 17
_diffrn_reflns_limit_l_min -17
_diffrn_reflns_number 62222
_diffrn_reflns_theta_full 25.000000
_diffrn_reflns_theta_max 29.23
_diffrn_reflns_theta_min 2.65
_diffrn_source 'Enhance (Mo) X-ray Source'
_diffrn_source_current n/a
_diffrn_source_voltage n/a
_exptl_absorpt_coefficient_mu 1.544
_exptl_absorpt_correction_T_max 1.00000
_exptl_absorpt_correction_T_min 0.85403
_exptl_absorpt_correction_type multi-scan
_exptl_absorpt_process_details
;
CrysAlisPro, Agilent Technologies,
Version 1.171.35.11 (release 16-05-2011 CrysAlis171 .NET)
(compiled May 16 2011,17:55:39)
Empirical absorption correction using spherical harmonics,
implemented in SCALE3 ABSPACK scaling algorithm.
;
_exptl_crystal_colour 'clear colourless'
_exptl_crystal_colour_lustre clear
_exptl_crystal_colour_primary colourless
_exptl_crystal_density_diffrn 1.7580
_exptl_crystal_description block
_exptl_crystal_F_000 788.2324
_exptl_crystal_recrystallization_method 'recrystallised from water'
_exptl_crystal_size_max 0.2754
_exptl_crystal_size_mid 0.2229
_exptl_crystal_size_min 0.1623
_refine_diff_density_max 0.712399
_refine_diff_density_min -0.885576
_refine_diff_density_rms 0.164200
_refine_ls_d_res_high 0.727826
_refine_ls_d_res_low 7.681306
_refine_ls_goodness_of_fit_ref 1.038505
_refine_ls_matrix_type full
_refine_ls_number_constraints 49
_refine_ls_number_parameters 432
_refine_ls_number_reflns 6212
_refine_ls_number_restraints 23
_refine_ls_restrained_S_all 1.036445
_refine_ls_R_factor_all 0.034467
_refine_ls_R_factor_gt 0.029751
_refine_ls_shift/su_max 0.0001
_refine_ls_shift/su_mean 0.0000
_refine_ls_structure_factor_coef Fsqd
_refine_ls_weighting_details 'w=1/[\s^2^(Fo^2^)+(0.0546P)^2^+1.2003P] where P=(Fo^2^+2Fc^2^)/3'
_refine_ls_weighting_scheme calc
_refine_ls_wR_factor_ref 0.082007
_reflns_Friedel_coverage 0.0
_reflns_limit_h_max 14
_reflns_limit_h_min -14
_reflns_limit_k_max 15
_reflns_limit_k_min -15
_reflns_limit_l_max 17
_reflns_limit_l_min 0
_reflns_number_gt 5661
_reflns_number_total 6212
_reflns_threshold_expression I>=2u(I)
_cod_data_source_file c8nj03600d2.cif
_cod_data_source_block LAO1
_cod_depositor_comments 'Adding full bibliography for 7058007--7058009.cif.'
_cod_original_cell_volume 1470.46(5)
_cod_database_code 7058008
_chemical_oxdiff_formula C96
_reflns_odcompleteness_completeness 99.90
_reflns_odcompleteness_iscentric 1
_reflns_odcompleteness_theta 26.32

loop_
_space_group_symop_id
_space_group_symop_operation_xyz
1 x,y,z
2 -x,-y,-z

loop_
_atom_site_label
_atom_site_type_symbol
_atom_site_fract_x
_atom_site_fract_y
_atom_site_fract_z
_atom_site_U_iso_or_equiv
_atom_site_adp_type
_atom_site_occupancy
H2Aa H 0.7822(13) 0.3727(4) 0.4657(17) 0.0148(6) Uiso 1.000000
H2Ab H 0.9323(11) 0.4271(5) 0.4583(16) 0.0148(6) Uiso 1.000000
H2Ba H 0.3752(15) 0.4915(16) 0.8883(6) 0.0157(6) Uiso 1.000000
H2Bb H 0.3972(19) 0.5838(3) 0.7902(13) 0.0157(6) Uiso 1.000000
H2Ca H 1.1408(17) 0.5073(14) 0.9036(6) 0.0138(6) Uiso 1.000000
H2Cb H 1.1568(14) 0.4303(3) 0.7983(13) 0.0138(6) Uiso 1.000000
H3Aa H 0.8381(13) 0.6317(6) 0.4537(15) 0.0166(7) Uiso 1.000000
H3Ab H 0.7040(15) 0.5728(7) 0.4573(16) 0.0166(7) Uiso 1.000000
H3Ba H 0.4918(18) 0.7231(3) 0.8951(14) 0.0140(6) Uiso 1.000000
H3Bb H 0.4788(15) 0.6332(16) 0.9967(5) 0.0140(6) Uiso 1.000000
H3Ca H 1.0171(17) 0.3456(15) 0.9945(5) 0.0146(6) Uiso 1.000000
H3Cb H 1.0344(14) 0.2679(3) 0.8875(14) 0.0146(6) Uiso 1.000000
C1A C 0.8912(3) 0.2982(2) 0.5751(2) 0.0110(5) Uani 1.000000
C1B C 0.4642(3) 0.4107(3) 0.7537(2) 0.0122(5) Uani 1.000000
C1C C 1.0861(3) 0.6034(3) 0.7738(2) 0.0113(5) Uani 1.000000
C2A C 0.8541(3) 0.4012(2) 0.5029(2) 0.0123(5) Uani 1.000000
C2B C 0.4366(3) 0.5162(3) 0.8276(2) 0.0131(5) Uani 1.000000
C2C C 1.1004(3) 0.4889(2) 0.8389(2) 0.0115(5) Uani 1.000000
C3A C 0.7672(3) 0.6004(3) 0.5039(2) 0.0139(5) Uani 1.000000
C3B C 0.5338(3) 0.6564(2) 0.9316(2) 0.0116(5) Uani 1.000000
C3C C 0.9807(3) 0.3288(2) 0.9276(2) 0.0122(5) Uani 1.000000
C4A C 0.7115(3) 0.7000(2) 0.5759(2) 0.0114(5) Uani 1.000000
C4B C 0.6634(3) 0.6976(2) 0.9597(2) 0.0108(5) Uani 1.000000
C4C C 0.8455(3) 0.2807(2) 0.9518(2) 0.0097(5) Uani 1.000000
O1A O 0.8752(2) 0.31460(18) 0.67400(16) 0.0147(4) Uani 1.000000
O1B O 0.58179(19) 0.38497(19) 0.72636(17) 0.0146(4) Uani 1.000000
O1C O 0.97812(18) 0.62150(18) 0.73864(16) 0.0110(4) Uani 1.000000
O2A O 0.7083(2) 0.68263(18) 0.67500(16) 0.0153(4) Uani 1.000000
O2B O 0.76129(18) 0.64168(18) 0.92048(15) 0.0123(4) Uani 1.000000
O2C O 0.75693(18) 0.33812(19) 0.91392(16) 0.0131(4) Uani 1.000000
O3A O 0.80918(19) 0.50230(17) 0.56561(15) 0.0108(4) Uani 1.000000
O3B O 0.55290(18) 0.55485(17) 0.86384(15) 0.0110(4) Uani 1.000000
O3C O 0.97687(17) 0.43747(17) 0.86626(15) 0.0105(4) Uani 1.000000
O4A O 0.9341(2) 0.20463(19) 0.53138(17) 0.0177(4) Uani 1.000000
O4B O 0.3720(2) 0.3579(2) 0.72353(19) 0.0195(5) Uani 1.000000
O4C O 1.1800(2) 0.67080(19) 0.75831(18) 0.0178(4) Uani 1.000000
O5A O 0.6715(2) 0.79204(19) 0.53137(16) 0.0172(4) Uani 1.000000
O5B O 0.6637(2) 0.7864(2) 1.01810(19) 0.0225(5) Uani 1.000000
O5C O 0.8333(2) 0.18515(19) 1.00528(18) 0.0175(4) Uani 1.000000
La La 0.778624(13) 0.496775(12) 0.771765(11) 0.00689(6) Uani 1.000000
H10a H 0.7037(2) 0.8140(2) 1.2707(2) 0.0196(6) Uiso 1.000000
H10b H 0.7040(2) 0.8888(2) 1.3703(2) 0.0196(6) Uiso 1.000000
H11a H 0.763(4) 1.041(2) 1.099(2) 0.0249(6) Uiso 1.000000
H11b H 0.737(4) 0.914(2) 1.105(2) 0.0249(6) Uiso 1.000000
H12 H 0.7660(3) 1.1551(2) 1.24927(19) 0.0200(6) Uiso 1.000000
H13a H 0.677(3) 1.148(3) 1.414(2) 0.0249(6) Uiso 1.000000
H13b H 0.807(2) 1.110(3) 1.418(2) 0.0249(6) Uiso 1.000000
C10 C 0.7355(3) 0.9829(3) 1.2420(2) 0.0125(5) Uani 1.000000
N10 N 0.7118(2) 0.8843(2) 1.3009(2) 0.0164(5) Uani 1.000000
N11 N 0.7477(3) 0.9792(2) 1.1370(2) 0.0205(6) Uani 1.000000
N12 N 0.7485(3) 1.0890(2) 1.28761(19) 0.0167(5) Uani 1.000000
N13 N 0.7336(3) 1.0927(2) 1.3989(2) 0.0192(5) Uani 1.000000
H30a H 0.9051(2) 0.1440(2) 0.7392(2) 0.0174(6) Uiso 1.000000
H30b H 0.9024(2) 0.0816(2) 0.8473(2) 0.0174(6) Uiso 1.000000
H31a H 0.9391(3) 0.0310(2) 0.5872(2) 0.0242(7) Uiso 1.000000
H31b H 0.9586(3) -0.1056(2) 0.5964(2) 0.0242(7) Uiso 1.000000
H32 H 0.9555(2) -0.1984(2) 0.7623(2) 0.0188(6) Uiso 1.000000
H33a H 0.997(2) -0.127(3) 0.926(2) 0.0249(6) Uiso 1.000000
H33b H 0.866(3) -0.157(3) 0.931(2) 0.0249(6) Uiso 1.000000
C30 C 0.9318(3) -0.0276(3) 0.7317(2) 0.0123(5) Uani 1.000000
N30 N 0.9108(2) 0.0777(2) 0.7778(2) 0.0145(5) Uani 1.000000
N31 N 0.9446(3) -0.0349(2) 0.6265(2) 0.0202(5) Uani 1.000000
N32 N 0.9407(2) -0.1271(2) 0.7910(2) 0.0157(5) Uani 1.000000
N33 N 0.9254(3) -0.1137(2) 0.9016(2) 0.0181(5) Uani 1.000000
H20a H 0.6235(2) -0.0963(2) 0.8549(2) 0.0188(6) Uiso 1.000000
H20b H 0.6446(2) -0.1578(2) 0.7481(2) 0.0188(6) Uiso 1.000000
H21a H 0.6316(3) -0.0428(3) 0.5947(2) 0.0267(7) Uiso 1.000000
H21b H 0.6059(3) 0.0930(3) 0.6024(2) 0.0267(7) Uiso 1.000000
H22 H 0.5728(2) 0.1824(2) 0.7675(2) 0.0190(6) Uiso 1.000000
H23a H 0.514(2) 0.121(3) 0.936(2) 0.0249(6) Uiso 1.000000
H23b H 0.646(3) 0.143(3) 0.926(2) 0.0249(6) Uiso 1.000000
C20 C 0.6120(3) 0.0138(3) 0.7368(2) 0.0138(5) Uani 1.000000
N20 N 0.6286(2) -0.0920(2) 0.7855(2) 0.0157(5) Uani 1.000000
N21 N 0.6170(3) 0.0223(3) 0.6332(2) 0.0222(6) Uani 1.000000
N22 N 0.5879(2) 0.1114(2) 0.7962(2) 0.0158(5) Uani 1.000000
N23 N 0.5874(2) 0.0969(2) 0.9066(2) 0.0169(5) Uani 1.000000
H3Ac H 0.567(3) 0.303(3) 0.592(2) 0.0311(7) Uiso 1.000000
H3Ad H 0.4917(15) 0.246(4) 0.527(3) 0.0311(7) Uiso 1.000000
O3AA O 0.5687(2) 0.2579(2) 0.53814(18) 0.0208(5) Uani 1.000000

loop_
_atom_site_aniso_label
_atom_site_aniso_U_11
_atom_site_aniso_U_22
_atom_site_aniso_U_33
_atom_site_aniso_U_12
_atom_site_aniso_U_13
_atom_site_aniso_U_23
C1A 0.0115(12) 0.0093(12) 0.0123(13) 0.0012(10) -0.0019(10) -0.0002(10)
C1B 0.0118(13) 0.0105(13) 0.0145(13) 0.0000(10) -0.0023(11) 0.0003(10)
C1C 0.0105(12) 0.0117(13) 0.0112(12) 0.0042(10) 0.0006(10) -0.0018(10)
C2A 0.0182(14) 0.0100(13) 0.0087(12) 0.0038(10) -0.0007(10) -0.0037(10)
C2B 0.0085(12) 0.0130(13) 0.0184(14) 0.0010(10) -0.0034(11) -0.0050(11)
C2C 0.0073(12) 0.0113(13) 0.0154(13) -0.0027(9) 0.0006(10) 0.0025(10)
C3A 0.0224(14) 0.0106(13) 0.0089(12) 0.0054(11) -0.0040(11) 0.0024(10)
C3B 0.0117(12) 0.0098(12) 0.0135(13) 0.0006(10) -0.0005(10) -0.0053(10)
C3C 0.0128(13) 0.0069(12) 0.0171(13) 0.0019(10) -0.0043(11) 0.0062(10)
C4A 0.0140(13) 0.0081(12) 0.0125(13) 0.0012(10) -0.0039(10) -0.0013(10)
C4B 0.0120(13) 0.0102(12) 0.0098(12) -0.0004(10) 0.0006(10) -0.0012(10)
C4C 0.0129(13) 0.0077(12) 0.0089(12) -0.0026(9) -0.0025(10) 0.0000(9)
O1A 0.0232(11) 0.0104(9) 0.0102(9) 0.0045(8) -0.0008(8) -0.0009(7)
O1B 0.0098(9) 0.0157(10) 0.0191(10) 0.0011(8) -0.0037(8) -0.0068(8)
O1C 0.0097(9) 0.0102(9) 0.0130(9) 0.0014(7) -0.0007(8) 0.0022(7)
O2A 0.0220(11) 0.0127(10) 0.0117(9) 0.0064(8) -0.0042(8) -0.0014(7)
O2B 0.0091(9) 0.0151(10) 0.0127(9) -0.0004(7) 0.0004(7) -0.0063(8)
O2C 0.0093(9) 0.0146(10) 0.0154(10) -0.0022(7) -0.0016(8) 0.0046(8)
O3A 0.0191(10) 0.0066(9) 0.0069(9) 0.0047(7) -0.0022(7) -0.0008(7)
O3B 0.0069(9) 0.0121(9) 0.0145(10) 0.0002(7) -0.0018(7) -0.0077(7)
O3C 0.0066(9) 0.0100(9) 0.0147(9) -0.0014(7) -0.0015(7) 0.0055(7)
O4A 0.0293(12) 0.0105(10) 0.0129(10) 0.0083(8) -0.0002(9) -0.0029(8)
O4B 0.0152(10) 0.0151(11) 0.0296(12) -0.0032(8) -0.0067(9) -0.0094(9)
O4C 0.0136(10) 0.0118(10) 0.0278(12) -0.0043(8) -0.0022(9) 0.0047(8)
O5A 0.0276(12) 0.0109(10) 0.0136(10) 0.0058(8) -0.0050(9) 0.0002(8)
O5B 0.0163(11) 0.0203(12) 0.0317(13) -0.0003(9) -0.0034(9) -0.0178(10)
O5C 0.0176(10) 0.0125(10) 0.0224(11) -0.0032(8) -0.0030(9) 0.0087(8)
La 0.00727(9) 0.00668(9) 0.00677(9) 0.00112(5) -0.00100(5) -0.00075(5)
C10 0.0120(13) 0.0120(13) 0.0136(13) -0.0035(10) -0.0016(11) -0.0009(10)
N10 0.0253(13) 0.0120(12) 0.0118(11) -0.0058(10) -0.0013(10) -0.0016(9)
N11 0.0348(15) 0.0157(13) 0.0107(12) -0.0130(11) -0.0012(11) 0.0008(10)
N12 0.0274(14) 0.0110(12) 0.0111(12) -0.0062(10) 0.0003(10) -0.0001(9)
N13 0.0259(14) 0.0186(13) 0.0124(12) -0.0026(11) 0.0021(11) -0.0057(10)
C30 0.0107(13) 0.0097(13) 0.0166(14) 0.0021(10) -0.0018(11) 0.0016(10)
N30 0.0218(13) 0.0093(11) 0.0121(11) 0.0021(9) -0.0004(10) 0.0005(9)
N31 0.0300(14) 0.0148(12) 0.0153(12) 0.0045(10) 0.0006(11) -0.0030(10)
N32 0.0175(12) 0.0093(11) 0.0199(13) 0.0019(9) -0.0006(10) 0.0021(9)
N33 0.0153(12) 0.0192(13) 0.0203(13) -0.0014(10) -0.0051(10) 0.0093(10)
C20 0.0116(13) 0.0127(13) 0.0165(14) 0.0017(10) 0.0016(11) -0.0009(11)
N20 0.0229(13) 0.0092(11) 0.0146(12) 0.0034(9) -0.0003(10) -0.0028(9)
N21 0.0340(15) 0.0169(13) 0.0156(13) 0.0095(11) -0.0019(11) -0.0016(10)
N22 0.0189(12) 0.0125(12) 0.0160(12) 0.0045(9) -0.0012(10) -0.0033(9)
N23 0.0146(12) 0.0200(13) 0.0161(12) 0.0008(10) -0.0003(10) -0.0067(10)
O3AA 0.0197(11) 0.0212(11) 0.0215(11) 0.0043(9) -0.0017(9) -0.0078(9)

loop_
_atom_type_symbol
_atom_type_scat_dispersion_real
_atom_type_scat_dispersion_imag
_atom_type_scat_source
H 0.00000 0.00000 'International Tables Volume C Table 6.1.1.4 (pp. 500-502)'
C 0.00347 0.00161 'International Tables Volume C Table 6.1.1.4 (pp. 500-502)'
La -0.10497 2.62773 'International Tables Volume C Table 6.1.1.4 (pp. 500-502)'
O 0.01158 0.00611 'International Tables Volume C Table 6.1.1.4 (pp. 500-502)'
N 0.00653 0.00323 'International Tables Volume C Table 6.1.1.4 (pp. 500-502)'

loop_
_exptl_crystal_face_index_h
_exptl_crystal_face_index_k
_exptl_crystal_face_index_l
_exptl_crystal_face_perp_dist
_exptl_oxdiff_crystal_face_indexfrac_h
_exptl_oxdiff_crystal_face_indexfrac_k
_exptl_oxdiff_crystal_face_indexfrac_l
_exptl_oxdiff_crystal_face_x
_exptl_oxdiff_crystal_face_y
_exptl_oxdiff_crystal_face_z
0 -16 -1 0.1115 0.0001 -15.9997 -0.9998 -0.4885 0.9044 -0.0476
0 16 1 0.1115 -0.0001 15.9997 0.9998 0.4885 -0.9044 0.0476
15 1 3 0.0811 14.9998 0.9999 3.0000 -0.5881 -0.4238 -0.7087
-15 -1 -3 0.0811 -14.9998 -0.9999 -3.0000 0.5881 0.4238 0.7087
-1 -1 -18 0.1154 -1.0000 -0.9999 -17.9992 0.6586 0.4380 -0.6213
1 1 18 0.1154 1.0000 0.9999 17.9992 -0.6586 -0.4380 0.6213

loop_
_geom_angle_atom_site_label_1
_geom_angle_atom_site_label_2
_geom_angle_atom_site_label_3
_geom_angle
C2A C1A O1A 117.7(2)
C2A C1A O4A 116.7(2)
O1A C1A O4A 125.6(3)
C2B C1B O1B 117.1(2)
C2B C1B O4B 117.5(3)
O4B C1B O1B 125.4(3)
C2C C1C O1C 117.0(2)
C2C C1C O4C 117.4(2)
O4C C1C O1C 125.6(3)
H2Aa C2A C1A 107.6(8)
H2Aa C2A O3A 107.6(8)
H2Ab C2A H2Aa 117(3)
H2Ab C2A C1A 107.6(8)
H2Ab C2A O3A 107.6(8)
C1A C2A O3A 109.4(2)
H2Ba C2B C1B 110.1(7)
H2Ba C2B O3B 110.1(7)
H2Bb C2B H2Ba 107(3)
H2Bb C2B C1B 110.1(7)
H2Bb C2B O3B 110.1(7)
C1B C2B O3B 109.0(2)
H2Ca C2C C1C 110.3(7)
H2Ca C2C O3C 110.3(7)
H2Cb C2C H2Ca 107(3)
H2Cb C2C C1C 110.3(7)
H2Cb C2C O3C 110.3(7)
C1C C2C O3C 108.7(2)
H3Aa C3A O3A 110.9(7)
H3Ab C3A H3Aa 103(3)
H3Ab C3A O3A 110.9(7)
C4A C3A H3Aa 110.9(7)
C4A C3A H3Ab 110.9(7)
C4A C3A O3A 109.8(2)
H3Ba C3B C4B 109.9(7)
H3Ba C3B O3B 109.9(7)
H3Bb C3B H3Ba 109(3)
H3Bb C3B C4B 109.9(7)
H3Bb C3B O3B 109.9(7)
C4B C3B O3B 108.3(2)
H3Ca C3C C4C 109.6(7)
H3Ca C3C O3C 109.6(7)
H3Cb C3C H3Ca 109(3)
H3Cb C3C C4C 109.6(7)
H3Cb C3C O3C 109.6(7)
O3C C3C C4C 108.9(2)
C3A C4A O2A 118.0(2)
C3A C4A O5A 116.3(2)
O2A C4A O5A 125.7(3)
C3B C4B O2B 118.1(2)
C3B C4B O5B 116.5(2)
O2B C4B O5B 125.3(3)
C3C C4C O2C 117.8(2)
O5C C4C C3C 116.5(2)
O5C C4C O2C 125.7(3)
C1A O1A La 128.23(17)
C1B O1B La 128.10(18)
C1C O1C La 128.35(18)
C4A O2A La 127.84(17)
C4B O2B La 127.98(17)
C4C O2C La 127.13(17)
C2A O3A C3A 112.7(2)
C2A O3A La 123.62(15)
C3A O3A La 123.15(15)
C2B O3B C3B 111.8(2)
C2B O3B La 123.36(16)
C3B O3B La 122.06(15)
C2C O3C C3C 112.8(2)
C2C O3C La 123.30(15)
C3C O3C La 121.65(15)
O1A La O1B 77.77(7)
O1A La O1C 94.12(7)
O1A La O2A 121.77(6)
O1A La O2B 152.92(7)
O1A La O2C 78.75(7)
O1A La O3A 60.72(6)
O1A La O3B 135.73(6)
O1A La O3C 74.59(6)
O1B La O1C 157.10(7)
O1B La O2A 89.88(7)
O1B La O2C 78.94(7)
O1B La O3C 134.65(6)
O2A La O1C 76.10(7)
O2A La O2C 154.23(7)
O2A La O3C 135.32(6)
O2B La O1B 119.99(6)
O2B La O1C 76.14(6)
O2B La O2A 80.92(7)
O2B La O2C 84.70(7)
O2B La O3A 138.67(6)
O2B La O3B 60.49(6)
O2B La O3C 78.67(6)
O2C La O1C 120.89(6)
O3A La O1B 78.02(7)
O3A La O1C 79.34(6)
O3A La O2A 61.05(6)
O3A La O2C 136.62(6)
O3A La O3C 116.56(6)
O3B La O1B 60.01(6)
O3B La O1C 129.99(6)
O3B La O2A 73.74(7)
O3B La O2C 80.58(6)
O3B La O3A 117.30(6)
O3B La O3C 126.14(6)
O3C La O1C 60.62(6)
O3C La O2C 60.96(6)
N10 C10 N11 121.5(3)
N12 C10 N10 120.0(3)
N12 C10 N11 118.5(3)
H10b N10 H10a 120.0
C10 N10 H10a 120.0
C10 N10 H10b 120.0
H11a N11 C10 122(2)
H11b N11 H11a 117(3)
H11b N11 C10 121(2)
H12 N12 N13 120.86(15)
C10 N12 H12 120.86(16)
C10 N12 N13 118.3(2)
H13a N13 N12 105(2)
H13b N13 H13a 113(3)
H13b N13 N12 107(2)
N31 C30 N30 120.6(3)
N32 C30 N30 119.5(3)
N32 C30 N31 119.9(3)
H30b N30 H30a 120.0
C30 N30 H30a 120.0
C30 N30 H30b 120.0
H31b N31 H31a 120.0
C30 N31 H31a 120.0
C30 N31 H31b 120.0
C30 N32 H32 121.35(17)
C30 N32 N33 117.3(2)
N33 N32 H32 121.35(15)
H33a N33 N32 110(2)
H33b N33 H33a 112(3)
H33b N33 N32 112(2)
N21 C20 N20 121.2(3)
N21 C20 N22 120.6(3)
N22 C20 N20 118.2(3)
H20b N20 H20a 120.0
C20 N20 H20a 120.0
C20 N20 H20b 120.0
H21b N21 H21a 120.0
C20 N21 H21a 120.0
C20 N21 H21b 120.0
H22 N22 N23 121.10(15)
C20 N22 H22 121.10(17)
C20 N22 N23 117.8(2)
H23a N23 N22 108(2)
H23b N23 H23a 109(3)
H23b N23 N22 107(2)
H3Ad O3AA H3Ac 108(2)

loop_
_geom_bond_atom_site_label_1
_geom_bond_atom_site_label_2
_geom_bond_distance
C1A C2A 1.523(4)
C1B C2B 1.518(4)
C1C C2C 1.515(4)
C2A H2Aa 0.9900
C2A H2Ab 0.9900
C2B H2Ba 0.9900
C2B H2Bb 0.9900
C2C H2Ca 0.9900
C2C H2Cb 0.9900
C3A H3Aa 0.9900
C3A H3Ab 0.9900
C3A C4A 1.519(4)
C3B H3Ba 0.9900
C3B H3Bb 0.9900
C3C H3Ca 0.9900
C3C H3Cb 0.9900
C4B C3B 1.521(4)
C4C C3C 1.521(4)
C4C O5C 1.245(3)
O1A C1A 1.268(3)
O1B C1B 1.282(3)
O1C C1C 1.278(3)
O2A C4A 1.268(3)
O2B C4B 1.260(3)
O2C C4C 1.258(3)
O3A C2A 1.433(3)
O3A C3A 1.422(3)
O3B C2B 1.424(3)
O3B C3B 1.427(3)
O3C C2C 1.429(3)
O3C C3C 1.422(3)
O4A C1A 1.242(3)
O4B C1B 1.234(4)
O4C C1C 1.239(4)
O5A C4A 1.247(3)
O5B C4B 1.240(3)
La O1A 2.535(2)
La O1B 2.542(2)
La O1C 2.513(2)
La O2A 2.521(2)
La O2B 2.4904(19)
La O2C 2.489(2)
La O3A 2.6077(18)
La O3B 2.6191(19)
La O3C 2.5913(18)
N10 H10a 0.8800
N10 H10b 0.8800
N10 C10 1.320(4)
N11 H11a 0.834(16)
N11 H11b 0.848(16)
N11 C10 1.329(4)
N12 H12 0.8800
N12 C10 1.330(4)
N13 H13a 0.861(17)
N13 H13b 0.857(17)
N13 N12 1.409(3)
N30 H30a 0.8800
N30 H30b 0.8800
N30 C30 1.318(4)
N31 H31a 0.8800
N31 H31b 0.8800
N31 C30 1.335(4)
N32 H32 0.8800
N32 C30 1.329(4)
N32 N33 1.410(4)
N33 H33a 0.858(17)
N33 H33b 0.845(17)
N20 H20a 0.8800
N20 H20b 0.8800
N20 C20 1.331(4)
N21 H21a 0.8800
N21 H21b 0.8800
N21 C20 1.315(4)
N22 H22 0.8800
N22 C20 1.335(4)
N23 H23a 0.862(17)
N23 H23b 0.861(17)
N23 N22 1.409(4)
O3AA H3Ac 0.857(10)
O3AA H3Ad 0.850(10)

loop_
_restr_distance_atom_site_label_1
_restr_distance_atom_site_label_2
_restr_distance_site_symmetry_2
_restr_distance_target
_restr_distance_target_weight_param
_restr_distance_diff
H11b H11a 1 1.4000 0.0400 -0.0324
H13b H13a 1 1.4000 0.0400 -0.0348
N11 H11a 1 0.8600 0.0200 0.0264
N11 H11b 1 0.8600 0.0200 0.0124
N13 H13a 1 0.8600 0.0200 -0.0008
N13 H13b 1 0.8600 0.0200 0.0027
H33b H33a 1 1.4000 0.0400 -0.0155
N33 H33a 1 0.8600 0.0200 0.0023
N33 H33b 1 0.8600 0.0200 0.0149
H23b H23a 1 1.4000 0.0400 -0.0043
N23 H23a 1 0.8600 0.0200 -0.0018
N23 H23b 1 0.8600 0.0200 -0.0011
H3Ad H3Ac 1 1.3870 0.0200 0.0097
O3AA H3Ac 1 0.8500 0.0100 -0.0072
O3AA H3Ad 1 0.8500 0.0100 -0.0005

loop_
_restr_equal_distance_atom_site_label_1
_restr_equal_distance_atom_site_label_2
_restr_equal_distance_site_symmetry_2
_restr_equal_distance_class_id
C10 H11a 1 3
C10 H11b 1 3
N12 H13a 1 4
N12 H13b 1 4
N32 H33a 1 2
N32 H33b 1 2
N22 H23a 1 1
N22 H23b 1 1

loop_
_restr_equal_distance_class_class_id
_restr_equal_distance_class_target_weight_param
_restr_equal_distance_class_average
_restr_equal_distance_class_esd
_restr_equal_distance_class_diff_max
1 0.0200 1.8623 0.0039 0.0039
2 0.0200 1.8900 0.0098 0.0098
3 0.0200 1.9088 0.0003 0.0003
4 0.0200 1.8406 0.0079 0.0079
